data_2009823
loop_
_publ_author_name
'Sillanp\"a\"a, R.'
'Kivek\"as, R.'
'Escriche, L.'
'Casab\'o, J.'
'S\'anchez-Castell\'o, G.'

_publ_section_title
;
 [2,6-Bis(2-pyrimidinylthiomethyl)pyridine]dichlorocopper(II) methanol
 solvate
;
_journal_issue 7
_journal_name_full 'Acta Crystallographica Section C'
_journal_page_first 1062
_journal_page_last 1064
_journal_paper_doi 10.1107/S0108270193013629
_journal_volume 50
_journal_year 1994
_chemical_formula_moiety 'C15 H13 Cl2 Cu1 N5 S2,C1 H4 O1'
_chemical_formula_sum 'C16 H17 Cl2 Cu N5 O S2'
_chemical_formula_weight 493.92
_space_group_IT_number 14
_space_group_name_Hall '-P 2yn'
_space_group_name_H-M_alt 'P 1 21/n 1'
_symmetry_cell_setting monoclinic
_symmetry_space_group_name_Hall '-P 2yn'
_symmetry_space_group_name_H-M 'P 1 21/n 1'
_atom_type_scat_source IntTabIV
_cell_angle_alpha 90.
_cell_angle_beta 92.72(3)
_cell_angle_gamma 90.
_cell_formula_units_Z 4
_cell_length_a 8.561(3)
_cell_length_b 14.107(4)
_cell_length_c 16.582(5)
_cell_measurement_reflns_used 17
_cell_measurement_temperature 296
_cell_measurement_theta_max 13
_cell_measurement_theta_min 4.5
_cell_volume 2000.4(11)
_diffrn_measurement_device 'Rigaku AFC5S'
_diffrn_measurement_method \w-2\q
_diffrn_radiation_type MoK\a
_diffrn_radiation_wavelength 0.71069
_diffrn_reflns_av_R_equivalents 0.062
_diffrn_reflns_limit_h_max 10
_diffrn_reflns_limit_h_min 0
_diffrn_reflns_limit_k_max 17
_diffrn_reflns_limit_k_min 0
_diffrn_reflns_limit_l_max 20
_diffrn_reflns_limit_l_min -20
_diffrn_reflns_number 3945
_diffrn_reflns_theta_max 25
_diffrn_standards_decay_% -2.1
_diffrn_standards_interval_count 150
_diffrn_standards_number 3
_exptl_absorpt_coefficient_mu 1.58
_exptl_absorpt_correction_type none
_exptl_crystal_colour green
_exptl_crystal_density_diffrn 1.640
_exptl_crystal_description prismatic
_exptl_crystal_size_max 0.25
_exptl_crystal_size_mid 0.15
_exptl_crystal_size_min 0.05
_refine_diff_density_max 0.58
_refine_diff_density_min -0.56
_refine_ls_goodness_of_fit_obs 1.31
_refine_ls_hydrogen_treatment noref
_refine_ls_number_parameters 244
_refine_ls_number_reflns 1716
_refine_ls_R_factor_obs 0.064
_refine_ls_shift/esd_max 0.02
_refine_ls_structure_factor_coef F
_refine_ls_weighting_details 'w = 1/\s^2^(F)'
_refine_ls_weighting_scheme calc
_refine_ls_wR_factor_obs 0.056
_reflns_number_observed 1716
_reflns_number_total 3686
_reflns_observed_criterion I>2\s(I)
_cod_data_source_file ab1101.cif
_cod_data_source_block ab1101_structure_1_of_1
_cod_depositor_comments
;
The following automatic conversions were performed:

'_refine_ls_weighting_scheme' value '1/\s^2^(F)' was changed to
'calc'. New tag '_refine_ls_weighting_details' was created. The value
of the new tag was set to 'w = 1/\s^2^(F)'.

Automatic conversion script
Id: cif_fix_values 3143 2015-03-26 13:38:13Z robertas 
;
_cod_original_cell_volume 2000.0(10)
_cod_original_sg_symbol_H-M 'P 21/n'
_cod_original_formula_sum 'C16 H17 Cl2 Cu1 N5 O1 S2'
_cod_database_code 2009823

loop_
_space_group_symop_id
_space_group_symop_operation_xyz
1 x,y,z
2 -x+1/2,y+1/2,-z+1/2
3 -x,-y,-z
4 x+1/2,-y+1/2,z+1/2

loop_
_atom_site_label
_atom_site_fract_x
_atom_site_fract_y
_atom_site_fract_z
Cu .16000(10) .35539(9) .22743(7)
Cl(1) .3786(3) .2876(2) .1850(2)
Cl(2) .0917(3) .4163(2) .1050(2)
S(1) .2733(4) .5141(3) .4023(2)
S(2) -.0403(3) .2010(2) .2093(2)
O -.080(2) .2790(10) .4775(8)
N(1) -.0324(8) .4084(5) .2737(5)
N(2) .2520(10) .3313(6) .3458(5)
N(3) .3900(10) .3687(7) .4702(5)
N(4) -.2280(10) .1313(6) .3195(5)
N(5) .0290(10) .0694(6) .3136(5)
C(1) -.0120(10) .4877(7) .3184(6)
C(2) -.1320(10) .5223(7) .3627(6)
C(3) -.2740(10) .4766(8) .3618(7)
C(4) -.2960(10) .3969(8) .3117(6)
C(5) -.1740(10) .3659(7) .2672(6)
C(6) .1430(10) .5345(7) .3159(6)
C(7) .3040(10) .3918(7) .4042(6)
C(8) .2850(10) .2390(8) .3612(6)
C(9) .3650(10) .2097(8) .4287(8)
C(10) .4230(10) .2790(10) .4805(7)
C(11) -.1980(10) .2861(8) .2091(6)
C(12) -.0870(10) .1262(7) .2910(6)
C(13) -.2560(10) .0690(10) .3793(8)
C(14) -.1450(10) .0077(9) .4083(7)
C(15) -.0010(10) .0102(8) .3736(7)
C(16) .038(2) .2460(10) .5241(9)
H(1) -.1166 .5781 .3942
H(2) -.3555 .4984 .3943
H(3) -.3940 .3649 .3084
H(4) .1266 .6009 .3113
H(5) .1928 .5122 .2695
H(6) .2497 .1928 .3228
H(7) .3805 .1443 .4400
H(8) .4894 .2605 .5254
H(9) -.2104 .3121 .1564
H(10) -.2906 .2536 .2220
H(11) -.3563 .0679 .4014
H(12) -.1653 -.0352 .4507
H(13) .0790 -.0317 .3932
H(14) .0291 .1793 .5288
H(15) .1343 .2613 .5007
H(16) .0362 .2741 .5762

loop_
_geom_angle_atom_site_label_1
_geom_angle_atom_site_label_2
_geom_angle_atom_site_label_3
_geom_angle
_geom_angle_publ_flag
N(1) Cu N(2) 89.0(3) yes
N(1) Cu Cl(1) 174.9(2) yes
N(1) Cu Cl(2) 91.2(2) yes
N(1) Cu S(2) 79.6(2) yes
N(2) Cu Cl(1) 86.7(2) yes
N(2) Cu Cl(2) 165.7(2) yes
N(2) Cu S(2) 100.1(2) yes
Cl(1) Cu Cl(2) 93.70(10) yes
Cl(1) Cu S(2) 98.70(10) yes
Cl(2) Cu S(2) 94.00(10) yes
C(6) S(1) C(7) 105.1(5) yes
C(11) S(2) C(12) 101.5(5) yes
Cu N(1) C(1) 115.8(6) yes
Cu N(1) C(5) 123.8(7) yes
C(1) N(1) C(5) 120.2(8) yes
Cu N(2) C(7) 131.5(7) yes
Cu N(2) C(8) 113.3(7) yes
C(7) N(2) C(8) 114.5(9) yes
C(7) N(3) C(10) 117.0(10) yes
C(12) N(4) C(13) 115.0(10) yes
C(12) N(5) C(15) 115.0(10) yes

loop_
_geom_bond_atom_site_label_1
_geom_bond_atom_site_label_2
_geom_bond_distance
_geom_bond_publ_flag
Cu Cl(1) 2.244(3) yes
Cu Cl(2) 2.257(3) yes
Cu N(1) 1.996(7) yes
Cu N(2) 2.108(8) yes
Cu S(2) 2.779(3) yes
S(1) C(6) 1.790(10) yes
S(1) C(7) 1.750(10) yes
S(2) C(11) 1.810(10) yes
S(2) C(12) 1.780(10) yes
O C(16) 1.33(2) yes
N(1) C(1) 1.350(10) yes
N(1) C(5) 1.350(10) yes
N(2) C(7) 1.350(10) yes
N(2) C(8) 1.350(10) yes
N(3) C(7) 1.330(10) yes
N(3) C(10) 1.310(10) yes
N(4) C(12) 1.310(10) yes
N(4) C(13) 1.360(10) yes
N(5) C(12) 1.320(10) yes
N(5) C(15) 1.330(10) yes
Cu H(13) 3.458 no
Cl(1) H(16) 2.462 no
Cl(1) H(4) 2.635 no
Cl(1) H(13) 2.892 no
Cl(1) H(10) 2.909 no
Cl(1) H(3) 2.964 no
Cl(1) H(14) 2.984 no
Cl(1) C(16) 3.090(10) no
Cl(1) C(15) 3.460(10) no
Cl(1) C(6) 3.580(10) no
Cl(1) H(9) 3.589 no
Cl(2) H(13) 2.912 no
Cl(2) H(8) 2.936 no
Cl(2) H(11) 2.937 no
Cl(2) H(7) 3.312 no
Cl(2) H(7) 3.318 no
Cl(2) H(11) 3.432 no
S(1) H(2) 3.195 no
S(1) H(2) 3.418 no
S(2) H(8) 3.120 no
S(2) H(2) 3.431 no
O H(1) 3.327 no
O N(4) 3.54(2) no
N(2) H(15) 2.974 no
N(2) H(3) 3.155 no
N(3) H(15) 2.729 no
C(12) H(2) 3.576 no
C(13) H(7) 3.482 no
C(14) H(14) 2.989 no
C(14) H(9) 3.189 no
C(14) H(13) 3.330 no
C(14) H(14) 3.434 no
C(14) H(12) 3.477 no
C(15) H(14) 3.140 no
C(15) H(12) 3.200 no
C(15) H(14) 3.509 no
C(16) H(1) 2.892 no
C(16) H(9) 3.108 no
C(16) H(12) 3.187 no
C(16) H(13) 3.487 no
C(16) H(10) 3.529 no
H(1) H(16) 2.243 no
H(1) H(15) 2.868 no
H(1) H(10) 3.214 no
H(4) H(6) 2.823 no
H(4) H(16) 2.963 no
H(5) H(6) 3.025 no
H(5) H(13) 3.461 no
H(6) H(15) 3.299 no
H(7) H(11) 2.604 no
H(7) H(15) 2.895 no
N(3) H(2) 2.953 no
N(3) H(2) 3.153 no
N(3) H(3) 3.329 no
N(3) H(1) 3.406 no
N(4) C(2) 3.550(10) no
N(5) H(5) 2.921 no
C(2) H(16) 3.142 no
C(3) C(12) 3.460(10) no
C(6) H(6) 3.364 no
C(7) H(15) 2.877 no
C(7) H(3) 3.120 no
C(7) H(2) 3.292 no
C(8) H(15) 2.719 no
C(8) H(3) 3.422 no
C(8) C(16) 3.51(2) no
C(8) H(4) 3.571 no
C(9) H(15) 2.465 no
C(9) H(11) 3.163 no
C(9) C(16) 3.32(2) no
C(9) H(14) 3.414 no
C(10) H(15) 2.522 no
C(10) H(9) 3.430 no
C(10) C(16) 3.44(2) no
C(10) H(3) 3.535 no
C(11) H(16) 3.207 no
C(11) H(8) 3.570 no
H(7) H(14) 3.447 no
H(8) H(9) 3.007 no
H(8) H(15) 3.048 no
H(9) H(16) 2.770 no
H(9) H(12) 2.958 no
H(9) H(14) 3.002 no
H(9) H(15) 3.029 no
H(10) H(16) 2.802 no
H(12) H(14) 2.360 no
H(12) H(13) 2.819 no
H(12) H(15) 3.297 no
H(12) H(12) 3.350 no
H(12) H(16) 3.581 no
H(13) H(14) 2.642 no
H(7) H(12) 3.060 no

loop_
_geom_torsion_atom_site_label_1
_geom_torsion_atom_site_label_2
_geom_torsion_atom_site_label_3
_geom_torsion_atom_site_label_4
_geom_torsion
_geom_torsion_publ_flag
S(1) C(6) C(1) N(1) -102.3(9) yes
S(2) C(11) C(5) N(1) 44.0(10) yes
C(1) C(6) S(1) C(7) 61.5(9) yes
C(5) C(11) S(2) C(12) 83.6(8) yes
